data_7214174
loop_
_publ_author_name
'Wan, Chong-Qing'
'Zhang, Ya'
'Sun, Xin-Zhan'
'Yan, Hao-Jie'

_publ_section_title
;
 A series of 2-D and 3-D silver(i) coordination polymers constructed from
 a new angular-shaped di-2-pyrazinylsulfide: role of anions in molecular
 construction
;
_journal_issue 14
_journal_name_full CrystEngComm
_journal_page_first 2959
_journal_paper_doi 10.1039/c3ce42404a
_journal_volume 16
_journal_year 2014
_chemical_formula_sum 'C8 H8 Ag2 N6 O7 S'
_chemical_formula_weight 548.00
_chemical_name_systematic
; 
 ? 
;
_space_group_IT_number 9
_symmetry_cell_setting monoclinic
_symmetry_space_group_name_Hall 'C -2yc'
_symmetry_space_group_name_H-M 'C 1 c 1'
_atom_sites_solution_hydrogens geom
_atom_sites_solution_primary direct
_atom_sites_solution_secondary difmap
_audit_creation_method SHELXL-97
_cell_angle_alpha 90.00
_cell_angle_beta 108.400(2)
_cell_angle_gamma 90.00
_cell_formula_units_Z 4
_cell_length_a 8.9469(2)
_cell_length_b 23.6973(6)
_cell_length_c 7.3859(2)
_cell_measurement_temperature 296(2)
_cell_volume 1485.88(7)
_computing_cell_refinement '<i>APEX2</i> and <i>SAINT</i> (Bruker 2007)'
_computing_data_collection '<i>APEX2</i> (Bruker 2007)'
_computing_data_reduction <i>SAINT</i>
_computing_molecular_graphics '<i>SHELXTL</i> (Sheldrick, 2008)'
_computing_publication_material
;
<i>SHELXTL</i> and <i>PLATON</i> (Spek, 2009)
;
_computing_structure_refinement 'SHELXL-97 (Sheldrick, 2008)'
_computing_structure_solution 'SHELXS-97 (Sheldrick, 2008)'
_diffrn_ambient_temperature 296(2)
_diffrn_measured_fraction_theta_full 0.992
_diffrn_measured_fraction_theta_max 0.992
_diffrn_measurement_device_type 'Bruker APEXII CCD area detector'
_diffrn_measurement_method \w-scans
_diffrn_radiation_monochromator graphite
_diffrn_radiation_source 'fine-focus sealed tube'
_diffrn_radiation_type MoK\a
_diffrn_radiation_wavelength 0.71073
_diffrn_reflns_av_R_equivalents 0.0244
_diffrn_reflns_av_sigmaI/netI 0.0338
_diffrn_reflns_limit_h_max 10
_diffrn_reflns_limit_h_min -11
_diffrn_reflns_limit_k_max 26
_diffrn_reflns_limit_k_min -31
_diffrn_reflns_limit_l_max 9
_diffrn_reflns_limit_l_min -9
_diffrn_reflns_number 6427
_diffrn_reflns_theta_full 27.98
_diffrn_reflns_theta_max 27.98
_diffrn_reflns_theta_min 2.55
_exptl_absorpt_coefficient_mu 2.825
_exptl_absorpt_correction_T_max 0.7456
_exptl_absorpt_correction_T_min 0.5846
_exptl_absorpt_correction_type multi-scan
_exptl_absorpt_process_details '<i>SADABS</i> (Bruker, 2007)'
_exptl_crystal_colour colorless
_exptl_crystal_density_diffrn 2.450
_exptl_crystal_density_method 'not measured'
_exptl_crystal_description Block
_exptl_crystal_F_000 1056
_exptl_crystal_size_max 0.40
_exptl_crystal_size_mid 0.30
_exptl_crystal_size_min 0.20
_refine_diff_density_max 0.459
_refine_diff_density_min -0.537
_refine_diff_density_rms 0.076
_refine_ls_abs_structure_details 'Flack H D (1983), Acta Cryst. A39, 876-881'
_refine_ls_abs_structure_Flack 0.00(3)
_refine_ls_extinction_coef 0.00099(18)
_refine_ls_extinction_expression Fc^*^=kFc[1+0.001xFc^2^\l^3^/sin(2\q)]^-1/4^
_refine_ls_extinction_method SHELXL
_refine_ls_goodness_of_fit_ref 1.030
_refine_ls_hydrogen_treatment mixed
_refine_ls_matrix_type full
_refine_ls_number_parameters 218
_refine_ls_number_reflns 2920
_refine_ls_number_restraints 2
_refine_ls_restrained_S_all 1.029
_refine_ls_R_factor_all 0.0325
_refine_ls_R_factor_gt 0.0280
_refine_ls_shift/su_max 0.001
_refine_ls_shift/su_mean 0.000
_refine_ls_structure_factor_coef Fsqd
_refine_ls_weighting_details 'calc w=1/[\s^2^(Fo^2^)+(0.0317P)^2^+0.0000P] where P=(Fo^2^+2Fc^2^)/3'
_refine_ls_weighting_scheme calc
_refine_ls_wR_factor_gt 0.0610
_refine_ls_wR_factor_ref 0.0640
_reflns_number_gt 2651
_reflns_number_total 2920
_reflns_threshold_expression >2sigma(I)
_cod_data_source_file c3ce42404a.txt
_cod_data_source_block 4
_cod_depositor_comments
;
The following automatic conversions were performed:

'_symmetry_cell_setting' value 'Monoclinic' changed to 'monoclinic'
according to
/usr/data/users/saulius/crontab/automatic-downloads/current/RSC/lib/dictionaries/cif_core.dic
dictionary named 'cif_core.dic' version 2.4.2 from 2011-04-26.

Automatic conversion script
Id: cif_fix_values 2281 2013-09-26 08:29:07Z andrius 
;
_cod_original_cell_volume 1485.88(6)
_cod_original_sg_symbol_H-M Cc
_cod_database_code 7214174

loop_
_symmetry_equiv_pos_as_xyz
'x, y, z'
'x, -y, z+1/2'
'x+1/2, y+1/2, z'
'x+1/2, -y+1/2, z+1/2'

loop_
_atom_site_label
_atom_site_type_symbol
_atom_site_fract_x
_atom_site_fract_y
_atom_site_fract_z
_atom_site_U_iso_or_equiv
_atom_site_adp_type
_atom_site_occupancy
_atom_site_symmetry_multiplicity
_atom_site_calc_flag
_atom_site_refinement_flags
Ag1 Ag 1.04772(4) 0.321142(15) 1.39524(4) 0.04750(12) Uani 1 1 d .
Ag2 Ag 0.49372(6) 0.506994(17) 0.71678(7) 0.06248(15) Uani 1 1 d .
S1 S 0.76689(16) 0.29120(5) 1.02657(16) 0.0422(3) Uani 1 1 d .
N1 N 0.9119(4) 0.38699(15) 1.1618(5) 0.0367(8) Uani 1 1 d .
N2 N 0.6939(5) 0.45479(16) 0.8995(6) 0.0437(9) Uani 1 1 d .
N3 N 0.7210(4) 0.22076(14) 0.7444(5) 0.0348(8) Uani 1 1 d .
N4 N 0.9090(5) 0.27536(15) 0.5619(6) 0.0379(8) Uani 1 1 d .
N5 N 0.2094(5) 0.54640(17) 0.4426(6) 0.0431(9) Uani 1 1 d .
N6 N 0.5576(6) 0.62228(19) 0.9048(8) 0.0530(10) Uani 1 1 d .
O1 O 0.0892(5) 0.57091(15) 0.3376(6) 0.0596(9) Uani 1 1 d .
O2 O 0.3438(5) 0.56322(17) 0.4452(6) 0.0615(10) Uani 1 1 d .
O3 O 0.2000(5) 0.50591(16) 0.5419(6) 0.0641(11) Uani 1 1 d .
O4 O 0.4583(6) 0.58740(18) 0.9266(7) 0.0699(12) Uani 1 1 d .
O5 O 0.6567(7) 0.6053(2) 0.8328(10) 0.1003(19) Uani 1 1 d .
O6 O 0.5549(6) 0.67156(18) 0.9597(8) 0.0785(15) Uani 1 1 d .
O1W O 1.2740(6) 0.35956(18) 1.6215(6) 0.0677(11) Uani 1 1 d .
C1 C 0.7918(5) 0.36502(18) 1.0219(6) 0.0347(9) Uani 1 1 d .
C2 C 0.6847(6) 0.3991(2) 0.8922(7) 0.0423(10) Uani 1 1 d .
H2A H 0.6033 0.3823 0.7963 0.051 Uiso 1 1 calc R
C3 C 0.8152(6) 0.47719(19) 1.0382(7) 0.0442(11) Uani 1 1 d .
H3A H 0.8276 0.5162 1.0462 0.053 Uiso 1 1 calc R
C4 C 0.9224(6) 0.44309(19) 1.1696(7) 0.0434(11) Uani 1 1 d .
H4A H 1.0037 0.4599 1.2656 0.052 Uiso 1 1 calc R
C5 C 0.7939(5) 0.26931(17) 0.8096(6) 0.0331(9) Uani 1 1 d .
C6 C 0.8870(5) 0.29670(18) 0.7188(7) 0.0352(9) Uani 1 1 d .
H6A H 0.9351 0.3306 0.7681 0.042 Uiso 1 1 calc R
C7 C 0.8390(6) 0.22584(18) 0.4999(7) 0.0407(10) Uani 1 1 d .
H7A H 0.8528 0.2094 0.3920 0.049 Uiso 1 1 calc R
C8 C 0.7487(6) 0.19909(19) 0.5902(7) 0.0402(10) Uani 1 1 d .
H8A H 0.7044 0.1644 0.5436 0.048 Uiso 1 1 calc R
H1WA H 1.3067 0.3893 1.5719 0.060 Uiso 1 1 d R
H1WB H 1.2341 0.3803 1.6969 0.060 Uiso 1 1 d R

loop_
_atom_site_aniso_label
_atom_site_aniso_U_11
_atom_site_aniso_U_22
_atom_site_aniso_U_33
_atom_site_aniso_U_23
_atom_site_aniso_U_13
_atom_site_aniso_U_12
Ag1 0.04154(18) 0.0558(2) 0.0488(2) 0.00640(18) 0.01932(15) 0.00303(16)
Ag2 0.0529(2) 0.0572(2) 0.0702(3) 0.0078(2) 0.0093(2) 0.01447(19)
S1 0.0589(7) 0.0367(5) 0.0358(5) -0.0044(4) 0.0216(5) -0.0100(5)
N1 0.0334(19) 0.0409(19) 0.0352(19) -0.0037(15) 0.0097(16) -0.0039(14)
N2 0.039(2) 0.044(2) 0.048(2) 0.0019(18) 0.0143(18) 0.0050(17)
N3 0.0348(18) 0.0310(16) 0.0375(19) -0.0001(15) 0.0097(15) -0.0033(14)
N4 0.038(2) 0.0410(19) 0.039(2) -0.0022(16) 0.0180(17) -0.0016(15)
N5 0.040(2) 0.045(2) 0.046(2) -0.0015(18) 0.0160(18) 0.0026(17)
N6 0.044(2) 0.064(3) 0.049(2) 0.007(2) 0.0105(18) 0.004(2)
O1 0.056(2) 0.056(2) 0.059(2) 0.0060(18) 0.0062(18) 0.0116(17)
O2 0.047(2) 0.067(2) 0.072(3) 0.000(2) 0.021(2) -0.0103(18)
O3 0.062(3) 0.060(2) 0.068(3) 0.021(2) 0.018(2) -0.0001(18)
O4 0.074(3) 0.068(3) 0.079(3) -0.017(2) 0.040(3) -0.017(2)
O5 0.090(4) 0.107(4) 0.135(5) -0.015(4) 0.081(4) -0.001(3)
O6 0.062(2) 0.059(2) 0.100(4) -0.012(2) 0.004(3) -0.0010(19)
O1W 0.075(3) 0.076(3) 0.055(2) -0.014(2) 0.025(2) -0.024(2)
C1 0.036(2) 0.039(2) 0.031(2) -0.0036(17) 0.0123(18) -0.0004(16)
C2 0.040(2) 0.045(2) 0.039(2) -0.0024(19) 0.008(2) 0.0015(18)
C3 0.052(3) 0.035(2) 0.048(3) -0.004(2) 0.019(2) -0.001(2)
C4 0.041(2) 0.041(2) 0.048(3) -0.006(2) 0.012(2) -0.0076(18)
C5 0.030(2) 0.034(2) 0.033(2) 0.0033(16) 0.0072(17) 0.0023(15)
C6 0.035(2) 0.032(2) 0.040(2) -0.0007(17) 0.0124(18) -0.0009(16)
C7 0.047(3) 0.039(2) 0.039(2) -0.0041(18) 0.018(2) 0.0004(19)
C8 0.044(3) 0.035(2) 0.043(2) -0.009(2) 0.017(2) -0.0032(18)

loop_
_atom_type_symbol
_atom_type_description
_atom_type_scat_dispersion_real
_atom_type_scat_dispersion_imag
_atom_type_scat_source
C C 0.0033 0.0016 'International Tables Vol C Tables 4.2.6.8 and 6.1.1.4'
H H 0.0000 0.0000 'International Tables Vol C Tables 4.2.6.8 and 6.1.1.4'
N N 0.0061 0.0033 'International Tables Vol C Tables 4.2.6.8 and 6.1.1.4'
O O 0.0106 0.0060 'International Tables Vol C Tables 4.2.6.8 and 6.1.1.4'
Ag Ag -0.8971 1.1015 'International Tables Vol C Tables 4.2.6.8 and 6.1.1.4'
S S 0.1246 0.1234 'International Tables Vol C Tables 4.2.6.8 and 6.1.1.4'

loop_
_geom_angle_atom_site_label_1
_geom_angle_atom_site_label_2
_geom_angle_atom_site_label_3
_geom_angle
_geom_angle_site_symmetry_1
_geom_angle_site_symmetry_3
N4 Ag1 N1 117.83(14) 1_556 .
N4 Ag1 O1W 107.01(15) 1_556 .
N1 Ag1 O1W 113.00(14) . .
N4 Ag1 N3 126.68(12) 1_556 4
N1 Ag1 N3 101.21(13) . 4
O1W Ag1 N3 87.29(15) . 4
N2 Ag2 O2 157.99(14) . .
N2 Ag2 O3 143.41(14) . .
O2 Ag2 O3 51.08(13) . .
N2 Ag2 O4 106.05(16) . .
O2 Ag2 O4 87.11(15) . .
O3 Ag2 O4 90.55(15) . .
C1 S1 C5 102.6(2) . .
C4 N1 C1 116.7(4) . .
C4 N1 Ag1 128.0(3) . .
C1 N1 Ag1 114.2(3) . .
C2 N2 C3 116.8(4) . .
C2 N2 Ag2 119.9(3) . .
C3 N2 Ag2 122.7(3) . .
C5 N3 C8 115.8(4) . .
C5 N3 Ag1 120.3(3) . 4_454
C8 N3 Ag1 123.9(3) . 4_454
C6 N4 C7 116.6(4) . .
C6 N4 Ag1 122.9(3) . 1_554
C7 N4 Ag1 120.5(3) . 1_554
O3 N5 O1 121.7(4) . .
O3 N5 O2 118.9(4) . .
O1 N5 O2 119.4(4) . .
O5 N6 O6 122.5(6) . .
O5 N6 O4 118.2(5) . .
O6 N6 O4 119.3(6) . .
N5 O2 Ag2 96.6(3) . .
N5 O3 Ag2 92.4(3) . .
N6 O4 Ag2 100.7(4) . .
Ag1 O1W H1WA 109.6 . .
Ag1 O1W H1WB 103.3 . .
H1WA O1W H1WB 93.9 . .
N1 C1 C2 121.3(4) . .
N1 C1 S1 116.5(3) . .
C2 C1 S1 121.9(3) . .
N2 C2 C1 122.3(4) . .
N2 C2 H2A 118.8 . .
C1 C2 H2A 118.8 . .
N2 C3 C4 121.1(4) . .
N2 C3 H3A 119.5 . .
C4 C3 H3A 119.5 . .
N1 C4 C3 121.8(4) . .
N1 C4 H4A 119.1 . .
C3 C4 H4A 119.1 . .
N3 C5 C6 122.0(4) . .
N3 C5 S1 112.8(3) . .
C6 C5 S1 125.1(3) . .
N4 C6 C5 121.3(4) . .
N4 C6 H6A 119.4 . .
C5 C6 H6A 119.4 . .
N4 C7 C8 121.8(5) . .
N4 C7 H7A 119.1 . .
C8 C7 H7A 119.1 . .
N3 C8 C7 122.5(4) . .
N3 C8 H8A 118.8 . .
C7 C8 H8A 118.8 . .

loop_
_geom_bond_atom_site_label_1
_geom_bond_atom_site_label_2
_geom_bond_distance
_geom_bond_site_symmetry_2
Ag1 N4 2.280(4) 1_556
Ag1 N1 2.358(4) .
Ag1 O1W 2.363(4) .
Ag1 N3 2.392(4) 4
Ag2 N2 2.244(4) .
Ag2 O2 2.429(4) .
Ag2 O3 2.536(4) .
Ag2 O4 2.538(4) .
S1 C1 1.765(4) .
S1 C5 1.772(5) .
N1 C4 1.333(6) .
N1 C1 1.339(5) .
N2 C2 1.321(6) .
N2 C3 1.344(7) .
N3 C5 1.335(5) .
N3 C8 1.342(6) .
N3 Ag1 2.392(4) 4_454
N4 C6 1.335(6) .
N4 C7 1.341(6) .
N4 Ag1 2.280(4) 1_554
N5 O3 1.227(6) .
N5 O1 1.252(5) .
N5 O2 1.262(6) .
N6 O5 1.236(7) .
N6 O6 1.239(6) .
N6 O4 1.261(7) .
O1W H1WA 0.8857 .
O1W H1WB 0.8969 .
C1 C2 1.382(6) .
C2 H2A 0.9300 .
C3 C4 1.388(7) .
C3 H3A 0.9300 .
C4 H4A 0.9300 .
C5 C6 1.384(6) .
C6 H6A 0.9300 .
C7 C8 1.357(7) .
C7 H7A 0.9300 .
C8 H8A 0.9300 .

loop_
_geom_torsion_atom_site_label_1
_geom_torsion_atom_site_label_2
_geom_torsion_atom_site_label_3
_geom_torsion_atom_site_label_4
_geom_torsion
_geom_torsion_site_symmetry_1
N4 Ag1 N1 C4 107.3(4) 1_556
O1W Ag1 N1 C4 -18.4(4) .
N3 Ag1 N1 C4 -110.2(4) 4
N4 Ag1 N1 C1 -60.2(3) 1_556
O1W Ag1 N1 C1 174.1(3) .
N3 Ag1 N1 C1 82.3(3) 4
O2 Ag2 N2 C2 -97.2(5) .
O3 Ag2 N2 C2 24.1(5) .
O4 Ag2 N2 C2 137.9(4) .
O2 Ag2 N2 C3 92.6(5) .
O3 Ag2 N2 C3 -146.0(4) .
O4 Ag2 N2 C3 -32.2(4) .
O3 N5 O2 Ag2 -10.9(5) .
O1 N5 O2 Ag2 169.8(4) .
N2 Ag2 O2 N5 145.0(4) .
O3 Ag2 O2 N5 5.9(3) .
O4 Ag2 O2 N5 -87.1(3) .
O1 N5 O3 Ag2 -170.4(4) .
O2 N5 O3 Ag2 10.4(5) .
N2 Ag2 O3 N5 -161.7(3) .
O2 Ag2 O3 N5 -6.0(3) .
O4 Ag2 O3 N5 79.8(3) .
O5 N6 O4 Ag2 -14.5(7) .
O6 N6 O4 Ag2 167.2(4) .
N2 Ag2 O4 N6 85.5(4) .
O2 Ag2 O4 N6 -76.5(4) .
O3 Ag2 O4 N6 -127.5(4) .
C4 N1 C1 C2 0.1(7) .
Ag1 N1 C1 C2 169.1(4) .
C4 N1 C1 S1 -173.8(4) .
Ag1 N1 C1 S1 -4.8(4) .
C5 S1 C1 N1 -118.0(4) .
C5 S1 C1 C2 68.1(4) .
C3 N2 C2 C1 1.2(7) .
Ag2 N2 C2 C1 -169.4(4) .
N1 C1 C2 N2 -0.5(8) .
S1 C1 C2 N2 173.1(4) .
C2 N2 C3 C4 -1.7(7) .
Ag2 N2 C3 C4 168.7(4) .
C1 N1 C4 C3 -0.6(7) .
Ag1 N1 C4 C3 -167.9(4) .
N2 C3 C4 N1 1.5(8) .
C8 N3 C5 C6 2.6(6) .
Ag1 N3 C5 C6 -175.7(3) 4_454
C8 N3 C5 S1 -174.0(3) .
Ag1 N3 C5 S1 7.7(4) 4_454
C1 S1 C5 N3 -154.6(3) .
C1 S1 C5 C6 28.9(4) .
C7 N4 C6 C5 -1.2(6) .
Ag1 N4 C6 C5 176.0(3) 1_554
N3 C5 C6 N4 -0.5(7) .
S1 C5 C6 N4 175.6(3) .
C6 N4 C7 C8 0.9(7) .
Ag1 N4 C7 C8 -176.4(4) 1_554
C5 N3 C8 C7 -3.0(7) .
Ag1 N3 C8 C7 175.3(4) 4_454
N4 C7 C8 N3 1.3(8) .
